data_4506972
loop_
_publ_author_name
'Ellena, Javier'
'Bocelli, Marcio D.'
'Honorato, Sara B.'
'Ayala, Alejandro P.'
'Doriguetto, Ant\^onio C.'
'Martins, Felipe T.'

_publ_contact_author 'Martins, Felipe Terra'
_publ_section_title
;
 Base-Paired and Base-Stacked Structures of the Anti-HIV Drug Lamivudine:
 A Nucleoside DNA-Mimicry with Unprecedented Topology
;
_journal_issue 10
_journal_name_full 'Crystal Growth &amp; Design'
_journal_page_first 5138
_journal_paper_doi 10.1021/cg3011794
_journal_volume 12
_journal_year 2012
_chemical_absolute_configuration rmad
_chemical_formula_moiety 'C8 H12 N3 O3 S, C8 H11 N3 O3 S, H2 O, Cl'
_chemical_formula_sum 'C16 H25 Cl N6 O7 S2'
_chemical_formula_weight 513.01
_chemical_name_common 'lamivudine hemihydrochloride hemihydrate'
_chemical_name_systematic
;
4-amino-1-[(2R,5S)-2-(hydroxymethyl)-1,3-oxathiolan-5-yl]-(1H)-pyrimidin-2-one
 hemihydrochloride hemihydrate
;
_space_group_IT_number 1
_symmetry_cell_setting triclinic
_symmetry_space_group_name_Hall 'P 1'
_symmetry_space_group_name_H-M 'P 1'
_atom_sites_solution_hydrogens geom
_atom_sites_solution_primary direct
_atom_sites_solution_secondary difmap
_audit_creation_method SHELXL-97
_cell_angle_alpha 100.52(3)
_cell_angle_beta 93.15(4)
_cell_angle_gamma 91.43(4)
_cell_formula_units_Z 2
_cell_length_a 6.972(5)
_cell_length_b 12.167(7)
_cell_length_c 13.867(8)
_cell_measurement_reflns_used 14026
_cell_measurement_temperature 150(2)
_cell_measurement_theta_max 25.350
_cell_measurement_theta_min 2.910
_cell_volume 1154.1(13)
_diffrn_ambient_temperature 150(2)
_diffrn_measured_fraction_theta_full 0.976
_diffrn_measured_fraction_theta_max 0.976
_diffrn_radiation_monochromator graphite
_diffrn_radiation_source 'fine-focus sealed tube'
_diffrn_radiation_type MoK\a
_diffrn_radiation_wavelength 0.71073
_diffrn_reflns_av_R_equivalents 0.0878
_diffrn_reflns_av_sigmaI/netI 0.1401
_diffrn_reflns_limit_h_max 8
_diffrn_reflns_limit_h_min -8
_diffrn_reflns_limit_k_max 14
_diffrn_reflns_limit_k_min -14
_diffrn_reflns_limit_l_max 16
_diffrn_reflns_limit_l_min -16
_diffrn_reflns_number 13168
_diffrn_reflns_theta_full 25.22
_diffrn_reflns_theta_max 25.22
_diffrn_reflns_theta_min 2.99
_exptl_absorpt_coefficient_mu 0.396
_exptl_absorpt_correction_T_max 0.965
_exptl_absorpt_correction_T_min 0.940
_exptl_absorpt_correction_type gaussian
_exptl_absorpt_process_details
;
   P. Coppens, L. Leiserowitz, D Rabinovich, Acta Cryst.
   (1965), 18, 1035-1038
;
_exptl_crystal_colour colorless
_exptl_crystal_density_diffrn 1.476
_exptl_crystal_density_method 'not measured'
_exptl_crystal_description plate
_exptl_crystal_F_000 536
_exptl_crystal_size_max 0.146
_exptl_crystal_size_mid 0.105
_exptl_crystal_size_min 0.091
_refine_diff_density_max 0.456
_refine_diff_density_min -0.446
_refine_diff_density_rms 0.095
_refine_ls_abs_structure_details 'Flack H D (1983), Acta Cryst. A39, 876-881'
_refine_ls_abs_structure_Flack 0.1(2)
_refine_ls_extinction_method none
_refine_ls_goodness_of_fit_ref 1.098
_refine_ls_hydrogen_treatment constr
_refine_ls_matrix_type full
_refine_ls_number_parameters 579
_refine_ls_number_reflns 5394
_refine_ls_number_restraints 0
_refine_ls_restrained_S_all 1.098
_refine_ls_R_factor_all 0.1909
_refine_ls_R_factor_gt 0.1039
_refine_ls_shift/su_max 0.000
_refine_ls_shift/su_mean 0.000
_refine_ls_structure_factor_coef Fsqd
_refine_ls_weighting_details 'calc w=1/[\s^2^(Fo^2^)+(0.1454P)^2^+0.3557P] where P=(Fo^2^+2Fc^2^)/3'
_refine_ls_weighting_scheme calc
_refine_ls_wR_factor_gt 0.2429
_refine_ls_wR_factor_ref 0.2912
_reflns_number_gt 2892
_reflns_number_total 5394
_reflns_threshold_expression >2sigma(I)
_cod_data_source_file cg3011794_si_001.cif
_cod_data_source_block CCDC787747
_cod_original_cell_volume 1153.9(12)
_cod_database_code 4506972

loop_
_symmetry_equiv_pos_as_xyz
'x, y, z'

loop_
_atom_site_label
_atom_site_type_symbol
_atom_site_fract_x
_atom_site_fract_y
_atom_site_fract_z
_atom_site_U_iso_or_equiv
_atom_site_adp_type
_atom_site_occupancy
_atom_site_symmetry_multiplicity
_atom_site_calc_flag
_atom_site_refinement_flags
Cl1 Cl 0.0741(9) 0.1316(4) 0.9153(4) 0.0732(17) Uani 1 1 d .
S3'B S -0.0943(9) 0.1289(5) 0.3527(4) 0.0674(16) Uani 1 1 d .
S3'A S 0.6012(9) 0.8280(5) 0.0549(4) 0.0746(17) Uani 1 1 d .
S3'C S 0.6954(9) 0.3941(5) 1.1589(4) 0.0690(16) Uani 1 1 d .
S3'D S 0.2197(11) 0.7121(6) 0.2456(5) 0.090(2) Uani 1 1 d .
Cl2 Cl 0.9019(12) 0.8826(5) 0.4911(5) 0.098(2) Uani 1 1 d .
O1'B O 0.260(2) 0.2038(11) 0.3845(9) 0.073(5) Uani 1 1 d .
N3A N 1.014(3) 0.6399(12) -0.2248(10) 0.057(4) Uani 1 1 d .
H3A H 1.0378 0.5749 -0.2559 0.068 Uiso 1 1 calc R
N3C N 0.603(3) 0.4330(13) 0.7167(12) 0.063(5) Uani 1 1 d .
N3B N 0.109(3) 0.4245(13) 0.6823(10) 0.059(5) Uani 1 1 d .
O2B O 0.096(2) 0.4898(10) 0.5387(8) 0.069(4) Uani 1 1 d .
O1'D O 0.297(2) 0.5247(11) 0.3105(9) 0.055(3) Uani 1 1 d .
O1'C O 0.441(2) 0.3536(10) 1.0104(8) 0.058(4) Uani 1 1 d .
C6C C 0.613(3) 0.2775(17) 0.8383(13) 0.065(6) Uani 1 1 d .
H6C H 0.6161 0.2273 0.8816 0.078 Uiso 1 1 calc R
N3D N 0.514(2) 0.6012(12) 0.6085(10) 0.056(5) Uani 1 1 d .
H3D H 0.5420 0.5556 0.6476 0.067 Uiso 1 1 calc R
N1B N 0.144(2) 0.3070(11) 0.5265(9) 0.044(4) Uani 1 1 d .
N4B N 0.111(3) 0.3556(13) 0.8253(11) 0.063(5) Uani 1 1 d .
H4NxB H 0.1081 0.4231 0.8557 0.075 Uiso 1 1 calc R
H4NyB H 0.1126 0.3018 0.8579 0.075 Uiso 1 1 calc R
O1'A O 0.969(2) 0.8966(11) 0.0665(9) 0.063(4) Uani 1 1 d .
N4D N 0.482(3) 0.7347(16) 0.7452(12) 0.082(7) Uani 1 1 d .
H4NxD H 0.5133 0.6856 0.7804 0.098 Uiso 1 1 calc R
H4NyD H 0.4573 0.8010 0.7730 0.098 Uiso 1 1 calc R
O2D O 0.555(2) 0.4711(12) 0.4732(10) 0.071(4) Uani 1 1 d .
C6D C 0.419(4) 0.7478(17) 0.4890(17) 0.078(8) Uani 1 1 d .
H6D H 0.3912 0.7980 0.4472 0.093 Uiso 1 1 calc R
N4C N 0.623(3) 0.2922(14) 0.5811(12) 0.072(5) Uani 1 1 d .
H4NxC H 0.6195 0.3416 0.5439 0.087 Uiso 1 1 calc R
H4NyC H 0.6316 0.2231 0.5559 0.087 Uiso 1 1 calc R
O2W O 0.422(3) 0.9597(12) 0.8394(10) 0.082(5) Uani 1 1 d .
H3W H 0.3158 0.9835 0.8536 0.123 Uiso 1 1 d R
H4W H 0.5138 1.0046 0.8687 0.123 Uiso 1 1 d R
N1C N 0.600(2) 0.3860(12) 0.8738(10) 0.051(4) Uani 1 1 d .
O2C O 0.582(2) 0.5637(11) 0.8506(8) 0.067(4) Uani 1 1 d .
C1'B C 0.151(3) 0.2943(16) 0.4220(14) 0.055(5) Uani 1 1 d .
H1'B H 0.2098 0.3618 0.4068 0.065 Uiso 1 1 calc R
C2B C 0.112(3) 0.4052(18) 0.5807(14) 0.059(5) Uani 1 1 d .
C4'A C 0.781(4) 0.9323(18) 0.1076(16) 0.071(7) Uani 1 1 d .
H4'A H 0.7938 0.9324 0.1783 0.086 Uiso 1 1 calc R
O5'A O 0.698(2) 1.0619(13) -0.0027(10) 0.068(4) Uani 1 1 d .
H5'OA H 0.7929 1.0847 -0.0262 0.103 Uiso 1 1 calc R
C4A C 0.979(3) 0.7233(14) -0.2792(13) 0.050(5) Uani 1 1 d .
O2A O 1.049(2) 0.5814(10) -0.0798(8) 0.063(4) Uani 1 1 d .
C2D C 0.515(3) 0.5594(19) 0.5084(13) 0.054(5) Uani 1 1 d .
O5'C O 0.145(2) 0.2741(11) 1.1287(10) 0.069(4) Uani 1 1 d .
H5'OC H 0.1197 0.2716 1.0699 0.104 Uiso 1 1 calc R
C6A C 0.934(4) 0.8500(16) -0.1335(17) 0.076(7) Uani 1 1 d .
H6A H 0.9095 0.9207 -0.1002 0.091 Uiso 1 1 calc R
N4A N 0.974(2) 0.6966(12) -0.3730(10) 0.057(4) Uani 1 1 d .
H4NxA H 0.9915 0.6290 -0.4000 0.068 Uiso 1 1 calc R
H4NyA H 0.9525 0.7464 -0.4088 0.068 Uiso 1 1 calc R
C1'A C 0.963(3) 0.7821(18) 0.0329(13) 0.065(6) Uani 1 1 d .
H1'A H 1.0741 0.7492 0.0618 0.078 Uiso 1 1 calc R
N1D N 0.458(3) 0.6408(12) 0.4487(10) 0.058(5) Uani 1 1 d .
O5'B O 0.258(2) -0.0239(13) 0.4156(10) 0.070(4) Uani 1 1 d .
H5'OB H 0.1535 -0.0364 0.4357 0.105 Uiso 1 1 calc R
C4B C 0.113(3) 0.3336(17) 0.7249(13) 0.053(5) Uani 1 1 d .
N1A N 0.970(2) 0.7610(13) -0.0798(11) 0.060(5) Uani 1 1 d .
C2C C 0.596(3) 0.4631(17) 0.8142(16) 0.068(6) Uani 1 1 d .
C5B C 0.136(3) 0.2257(15) 0.6702(13) 0.051(5) Uani 1 1 d .
H5B H 0.1435 0.1645 0.7016 0.061 Uiso 1 1 calc R
C5D C 0.419(3) 0.7838(18) 0.5870(17) 0.071(7) Uani 1 1 d .
H5D H 0.3853 0.8560 0.6116 0.085 Uiso 1 1 calc R
C4'B C 0.153(3) 0.1155(15) 0.3223(14) 0.063(6) Uani 1 1 d .
H4'B H 0.1576 0.1314 0.2557 0.076 Uiso 1 1 calc R
C5'B C 0.232(3) 0.002(2) 0.3191(15) 0.072(6) Uani 1 1 d .
H5'yB H 0.1446 -0.0523 0.2792 0.086 Uiso 1 1 calc R
H5'xB H 0.3529 -0.0013 0.2891 0.086 Uiso 1 1 calc R
C4D C 0.473(3) 0.7091(14) 0.6517(14) 0.048(5) Uani 1 1 d .
C6B C 0.147(3) 0.2128(16) 0.5734(13) 0.056(5) Uani 1 1 d .
H6B H 0.1563 0.1421 0.5366 0.068 Uiso 1 1 calc R
C5'C C 0.346(3) 0.2808(17) 1.1486(14) 0.059(6) Uani 1 1 d .
H5'xC H 0.3983 0.2118 1.1171 0.070 Uiso 1 1 calc R
H5'yC H 0.3722 0.2863 1.2187 0.070 Uiso 1 1 calc R
C5A C 0.934(3) 0.8311(18) -0.2285(15) 0.065(6) Uani 1 1 d .
H5A H 0.9055 0.8876 -0.2636 0.077 Uiso 1 1 calc R
C2'D C 0.475(4) 0.6904(17) 0.2754(15) 0.073(7) Uani 1 1 d .
H2'xD H 0.5422 0.6653 0.2170 0.088 Uiso 1 1 calc R
H2'yD H 0.5378 0.7570 0.3128 0.088 Uiso 1 1 calc R
C2'B C -0.053(3) 0.2773(16) 0.3669(13) 0.063(6) Uani 1 1 d .
H2'xB H -0.0537 0.3011 0.3038 0.075 Uiso 1 1 calc R
H2'yB H -0.1483 0.3176 0.4056 0.075 Uiso 1 1 calc R
C1'C C 0.594(3) 0.4209(15) 0.9808(12) 0.063(7) Uani 1 1 d .
H1'C H 0.5710 0.4996 0.9984 0.076 Uiso 1 1 calc R
O1W O 0.572(2) 0.0583(12) 0.5346(10) 0.079(5) Uani 1 1 d .
H1W H 0.6799 0.0333 0.5174 0.119 Uiso 1 1 d R
H2W H 0.4921 0.0107 0.4966 0.119 Uiso 1 1 d R
C5C C 0.623(3) 0.2366(18) 0.7369(13) 0.061(5) Uani 1 1 d .
H5C H 0.6340 0.1618 0.7105 0.073 Uiso 1 1 calc R
C1'D C 0.453(3) 0.5930(19) 0.3412(16) 0.069(6) Uani 1 1 d .
H1'D H 0.5652 0.5468 0.3314 0.083 Uiso 1 1 calc R
C2A C 1.014(4) 0.6540(16) -0.1254(14) 0.065(7) Uani 1 1 d .
C2'A C 0.782(4) 0.7270(16) 0.0588(15) 0.075(7) Uani 1 1 d .
H2'xA H 0.7977 0.7080 0.1237 0.090 Uiso 1 1 calc R
H2'yA H 0.7486 0.6599 0.0118 0.090 Uiso 1 1 calc R
C4'D C 0.137(3) 0.5812(18) 0.2811(16) 0.066(6) Uani 1 1 d .
H4'D H 0.0782 0.5328 0.2228 0.079 Uiso 1 1 d R
C2'C C 0.764(3) 0.3938(16) 1.0350(11) 0.053(5) Uani 1 1 d .
H2'xC H 0.8647 0.4489 1.0347 0.064 Uiso 1 1 calc R
H2'yC H 0.8084 0.3214 1.0066 0.064 Uiso 1 1 calc R
C4C C 0.616(3) 0.3232(18) 0.6795(13) 0.053(5) Uani 1 1 d .
C5'A C 0.744(4) 1.0515(18) 0.0934(15) 0.072(6) Uani 1 1 d .
H5'yA H 0.6401 1.0797 0.1330 0.086 Uiso 1 1 calc R
H5'xA H 0.8565 1.0974 0.1172 0.086 Uiso 1 1 calc R
C4'C C 0.452(4) 0.3771(18) 1.1159(14) 0.068(6) Uani 1 1 d .
H4'C H 0.3862 0.4463 1.1377 0.082 Uiso 1 1 calc R
O5'D O -0.147(3) 0.6781(16) 0.3290(14) 0.102(6) Uani 1 1 d .
H5'OD H -0.1431 0.7354 0.3707 0.153 Uiso 1 1 d R
C5'D C -0.011(3) 0.602(2) 0.3576(13) 0.080(8) Uani 1 1 d .
H5'xD H -0.0747 0.5323 0.3627 0.096 Uiso 1 1 calc R
H5'yD H 0.0514 0.6326 0.4211 0.096 Uiso 1 1 calc R

loop_
_atom_site_aniso_label
_atom_site_aniso_U_11
_atom_site_aniso_U_22
_atom_site_aniso_U_33
_atom_site_aniso_U_23
_atom_site_aniso_U_13
_atom_site_aniso_U_12
Cl1 0.100(5) 0.051(3) 0.073(3) 0.021(3) 0.008(3) -0.001(3)
S3'B 0.081(4) 0.061(3) 0.066(3) 0.024(3) 0.006(3) -0.002(3)
S3'A 0.079(5) 0.071(4) 0.077(4) 0.022(3) 0.006(3) -0.007(3)
S3'C 0.083(5) 0.069(4) 0.057(3) 0.021(3) -0.005(3) -0.001(3)
S3'D 0.091(5) 0.080(4) 0.112(5) 0.054(4) -0.001(4) -0.004(4)
Cl2 0.135(7) 0.059(4) 0.118(5) 0.044(3) 0.052(4) 0.028(4)
O1'B 0.114(15) 0.046(9) 0.064(8) 0.016(7) 0.017(8) 0.013(9)
N3A 0.090(14) 0.033(8) 0.049(9) 0.007(7) 0.010(8) 0.014(8)
N3C 0.093(15) 0.035(9) 0.061(10) 0.013(7) -0.001(8) 0.002(9)
N3B 0.078(13) 0.054(10) 0.056(9) 0.030(7) 0.029(8) -0.009(9)
O2B 0.121(14) 0.039(7) 0.052(8) 0.020(6) 0.023(7) 0.009(8)
O1'D 0.053(9) 0.051(8) 0.065(8) 0.026(6) -0.001(6) 0.002(7)
O1'C 0.080(11) 0.044(8) 0.050(7) 0.015(6) -0.003(6) -0.009(7)
C6C 0.096(19) 0.051(13) 0.047(11) 0.004(9) 0.001(10) 0.002(12)
N3D 0.083(14) 0.038(9) 0.052(9) 0.029(7) -0.004(8) -0.006(8)
N1B 0.065(12) 0.022(7) 0.049(8) 0.011(6) 0.015(7) 0.008(7)
N4B 0.086(14) 0.047(10) 0.063(10) 0.029(8) -0.002(9) 0.000(9)
O1'A 0.071(11) 0.047(9) 0.071(9) 0.012(7) 0.005(7) 0.009(8)
N4D 0.119(19) 0.077(14) 0.048(11) 0.016(9) -0.014(10) -0.023(12)
O2D 0.097(13) 0.044(9) 0.076(9) 0.017(7) 0.013(8) 0.030(8)
C6D 0.11(2) 0.039(12) 0.081(16) 0.031(11) -0.030(14) -0.015(12)
N4C 0.098(16) 0.054(11) 0.071(12) 0.025(9) 0.004(10) 0.030(10)
O2W 0.101(14) 0.048(9) 0.090(10) -0.005(7) -0.001(9) 0.018(8)
N1C 0.057(11) 0.035(9) 0.064(9) 0.017(7) 0.003(7) 0.003(7)
O2C 0.104(13) 0.042(8) 0.055(8) 0.016(6) -0.007(7) -0.004(8)
C1'B 0.046(13) 0.045(12) 0.077(13) 0.018(10) 0.013(10) -0.003(10)
C2B 0.037(12) 0.066(15) 0.077(14) 0.018(11) 0.018(10) -0.010(11)
C4'A 0.075(18) 0.065(14) 0.077(14) 0.037(11) -0.029(12) -0.029(13)
O5'A 0.077(11) 0.063(9) 0.068(9) 0.020(7) -0.001(7) 0.006(8)
C4A 0.066(14) 0.033(10) 0.058(12) 0.015(9) 0.033(9) 0.011(10)
O2A 0.107(13) 0.039(7) 0.050(7) 0.024(6) 0.006(7) 0.010(8)
C2D 0.052(13) 0.066(15) 0.049(11) 0.025(10) 0.001(9) 0.002(11)
O5'C 0.075(12) 0.059(9) 0.080(9) 0.028(7) 0.013(8) -0.019(8)
C6A 0.11(2) 0.030(10) 0.089(17) 0.023(11) 0.007(13) 0.019(12)
N4A 0.087(14) 0.036(9) 0.050(10) 0.011(7) 0.016(8) 0.010(8)
C1'A 0.066(16) 0.084(17) 0.048(11) 0.027(10) -0.012(10) -0.027(13)
N1D 0.092(14) 0.031(9) 0.054(9) 0.016(7) 0.009(8) 0.010(8)
O5'B 0.075(11) 0.063(9) 0.078(9) 0.033(7) -0.003(8) -0.002(9)
C4B 0.042(12) 0.062(13) 0.057(11) 0.016(9) -0.004(9) -0.012(10)
N1A 0.066(12) 0.046(10) 0.064(10) -0.004(8) 0.013(8) -0.009(9)
C2C 0.088(19) 0.041(13) 0.073(15) 0.011(11) -0.005(12) -0.021(12)
C5B 0.060(14) 0.032(10) 0.057(11) -0.004(8) 0.010(9) -0.005(9)
C5D 0.073(17) 0.046(12) 0.098(17) 0.031(12) -0.003(12) -0.021(12)
C4'B 0.095(19) 0.024(10) 0.068(12) 0.007(9) -0.002(11) 0.003(10)
C5'B 0.053(14) 0.093(17) 0.079(14) 0.033(12) 0.019(11) 0.037(13)
C4D 0.052(13) 0.020(8) 0.074(13) 0.015(8) 0.006(10) 0.001(9)
C6B 0.058(15) 0.046(12) 0.063(12) 0.002(9) 0.014(10) -0.003(10)
C5'C 0.063(16) 0.054(12) 0.063(12) 0.022(10) 0.000(10) 0.022(11)
C5A 0.076(16) 0.057(14) 0.063(13) 0.022(10) 0.003(11) -0.012(12)
C2'D 0.10(2) 0.041(11) 0.083(14) 0.025(10) 0.013(12) -0.022(12)
C2'B 0.084(17) 0.051(12) 0.053(11) 0.000(9) 0.027(10) -0.003(12)
C1'C 0.11(2) 0.031(10) 0.045(11) -0.004(8) 0.029(11) -0.020(12)
O1W 0.083(12) 0.054(9) 0.096(10) -0.003(8) 0.009(8) 0.026(8)
C5C 0.064(15) 0.063(14) 0.053(12) 0.001(10) 0.016(10) 0.019(12)
C1'D 0.036(13) 0.079(15) 0.110(17) 0.058(13) 0.017(11) -0.011(12)
C2A 0.10(2) 0.038(11) 0.052(12) -0.003(9) 0.012(11) -0.020(12)
C2'A 0.13(2) 0.034(11) 0.066(13) 0.016(9) 0.014(12) -0.010(13)
C4'D 0.054(15) 0.066(14) 0.083(14) 0.029(12) -0.004(11) -0.017(12)
C2'C 0.062(15) 0.062(13) 0.041(10) 0.024(9) 0.000(9) -0.007(11)
C4C 0.049(13) 0.066(14) 0.046(11) 0.014(9) 0.012(8) 0.014(10)
C5'A 0.089(18) 0.051(12) 0.078(14) 0.016(11) 0.010(12) 0.032(12)
C4'C 0.100(19) 0.050(12) 0.058(12) 0.008(9) 0.030(11) -0.002(12)
O5'D 0.071(12) 0.098(14) 0.150(15) 0.051(12) 0.019(10) 0.031(11)
C5'D 0.063(16) 0.13(2) 0.039(11) -0.016(11) -0.006(10) 0.030(15)

loop_
_atom_type_symbol
_atom_type_description
_atom_type_scat_dispersion_real
_atom_type_scat_dispersion_imag
_atom_type_scat_source
C C 0.0033 0.0016 'International Tables Vol C Tables 4.2.6.8 and 6.1.1.4'
H H 0.0000 0.0000 'International Tables Vol C Tables 4.2.6.8 and 6.1.1.4'
N N 0.0061 0.0033 'International Tables Vol C Tables 4.2.6.8 and 6.1.1.4'
O O 0.0106 0.0060 'International Tables Vol C Tables 4.2.6.8 and 6.1.1.4'
S S 0.1246 0.1234 'International Tables Vol C Tables 4.2.6.8 and 6.1.1.4'
Cl Cl 0.1484 0.1585 'International Tables Vol C Tables 4.2.6.8 and 6.1.1.4'

loop_
_geom_angle_atom_site_label_1
_geom_angle_atom_site_label_2
_geom_angle_atom_site_label_3
_geom_angle
C2'B S3'B C4'B 86.6(9)
C2'A S3'A C4'A 87.3(11)
C4'C S3'C C2'C 90.3(9)
C2'D S3'D C4'D 94.5(10)
C1'B O1'B C4'B 114.0(17)
C2A N3A C4A 124.5(17)
C2C N3C C4C 118.1(16)
C4B N3B C2B 116.0(17)
C1'D O1'D C4'D 113.3(15)
C4'C O1'C C1'C 105.4(13)
N1C C6C C5C 122.1(18)
C4D N3D C2D 126.7(15)
C2B N1B C6B 117.8(15)
C2B N1B C1'B 121.1(15)
C6B N1B C1'B 120.7(14)
C1'A O1'A C4'A 110.0(16)
C5D C6D N1D 122.9(17)
C6C N1C C2C 121.6(17)
C6C N1C C1'C 117.7(14)
C2C N1C C1'C 120.7(16)
O1'B C1'B N1B 111.6(15)
O1'B C1'B C2'B 107.8(15)
N1B C1'B C2'B 112.9(16)
O2B C2B N1B 118.2(17)
O2B C2B N3B 117.4(18)
N1B C2B N3B 124.3(18)
O1'A C4'A C5'A 109.5(17)
O1'A C4'A S3'A 107.9(16)
C5'A C4'A S3'A 116.6(16)
N4A C4A N3A 117.7(16)
N4A C4A C5A 123.7(17)
N3A C4A C5A 118.3(16)
O2D C2D N3D 126.4(17)
O2D C2D N1D 121.1(17)
N3D C2D N1D 112.5(18)
C5A C6A N1A 119.8(19)
O1'A C1'A C2'A 111.8(19)
O1'A C1'A N1A 108.5(14)
C2'A C1'A N1A 108.6(14)
C6D N1D C2D 122.1(16)
C6D N1D C1'D 126.2(15)
C2D N1D C1'D 111.6(16)
N3B C4B N4B 114.5(17)
N3B C4B C5B 121.7(17)
N4B C4B C5B 123.5(17)
C2A N1A C6A 122.7(17)
C2A N1A C1'A 117.3(17)
C6A N1A C1'A 120.0(17)
O2C C2C N3C 119.5(17)
O2C C2C N1C 119.4(19)
N3C C2C N1C 121.0(18)
C6B C5B C4B 119.4(18)
C6D C5D C4D 119(2)
O1'B C4'B C5'B 115.6(18)
O1'B C4'B S3'B 107.2(14)
C5'B C4'B S3'B 115.3(15)
O5'B C5'B C4'B 111.0(17)
N4D C4D N3D 118.9(16)
N4D C4D C5D 124.3(19)
N3D C4D C5D 116.8(18)
C5B C6B N1B 120.0(17)
O5'C C5'C C4'C 116.5(16)
C6A C5A C4A 120.0(19)
C1'D C2'D S3'D 99.3(14)
C1'B C2'B S3'B 102.5(14)
C2'C C1'C O1'C 104.2(14)
C2'C C1'C N1C 114.1(19)
O1'C C1'C N1C 105.4(14)
C6C C5C C4C 112.6(18)
O1'D C1'D N1D 112.5(15)
O1'D C1'D C2'D 112.4(16)
N1D C1'D C2'D 111.4(17)
O2A C2A N3A 123.3(19)
O2A C2A N1A 122.1(18)
N3A C2A N1A 114.6(18)
C1'A C2'A S3'A 105.3(14)
O1'D C4'D C5'D 113.7(17)
O1'D C4'D S3'D 108.7(13)
C5'D C4'D S3'D 111.7(18)
C1'C C2'C S3'C 105.8(15)
N4C C4C N3C 118.4(17)
N4C C4C C5C 117.0(18)
N3C C4C C5C 124.6(17)
O5'A C5'A C4'A 114.0(17)
O1'C C4'C C5'C 106.3(16)
O1'C C4'C S3'C 108.6(14)
C5'C C4'C S3'C 114.5(15)
O5'D C5'D C4'D 108.9(19)

loop_
_geom_bond_atom_site_label_1
_geom_bond_atom_site_label_2
_geom_bond_distance
S3'B C2'B 1.81(2)
S3'B C4'B 1.82(3)
S3'A C2'A 1.79(3)
S3'A C4'A 1.81(2)
S3'C C4'C 1.78(3)
S3'C C2'C 1.813(17)
S3'D C2'D 1.85(3)
S3'D C4'D 1.85(2)
O1'B C1'B 1.40(2)
O1'B C4'B 1.43(2)
N3A C2A 1.36(2)
N3A C4A 1.39(2)
N3C C2C 1.34(2)
N3C C4C 1.36(3)
N3B C4B 1.35(2)
N3B C2B 1.39(2)
O2B C2B 1.28(2)
O1'D C1'D 1.37(2)
O1'D C4'D 1.40(3)
O1'C C4'C 1.44(2)
O1'C C1'C 1.47(2)
C6C N1C 1.34(2)
C6C C5C 1.42(2)
N3D C4D 1.39(2)
N3D C2D 1.40(2)
N1B C2B 1.33(3)
N1B C6B 1.42(2)
N1B C1'B 1.44(2)
N4B C4B 1.37(2)
O1'A C1'A 1.40(2)
O1'A C4'A 1.51(3)
N4D C4D 1.28(2)
O2D C2D 1.15(2)
C6D C5D 1.36(3)
C6D N1D 1.37(3)
N4C C4C 1.36(2)
N1C C2C 1.36(2)
N1C C1'C 1.48(2)
O2C C2C 1.25(2)
C1'B C2'B 1.57(3)
C4'A C5'A 1.53(3)
O5'A C5'A 1.38(2)
C4A N4A 1.28(2)
C4A C5A 1.43(3)
O2A C2A 1.20(2)
C2D N1D 1.45(2)
O5'C C5'C 1.42(2)
C6A C5A 1.30(3)
C6A N1A 1.44(2)
C1'A C2'A 1.52(3)
C1'A N1A 1.55(2)
N1D C1'D 1.50(3)
O5'B C5'B 1.43(2)
C4B C5B 1.42(3)
N1A C2A 1.40(3)
C5B C6B 1.33(2)
C5D C4D 1.43(3)
C4'B C5'B 1.49(3)
C5'C C4'C 1.53(3)
C2'D C1'D 1.63(2)
C1'C C2'C 1.45(3)
C5C C4C 1.43(3)
C4'D C5'D 1.52(3)
O5'D C5'D 1.43(3)
